data_2218468
loop_
_publ_author_name
'Jenkinson, Sarah F.'
'Cruz, Filipa P.'
'Booth, Kathrine V.'
'Fleet, George W. J.'
'Izumori, Ken'
'Yu, Chu-Yi'
'Watkin, David J.'

_publ_section_title
;
 1-Deoxy-<small>D</small>-arabinitol
;
_journal_coeditor_code LH2622
_journal_issue 6
_journal_name_full 'Acta Crystallographica Section E'
_journal_page_first o1010
_journal_page_last o1011
_journal_paper_doi 10.1107/S1600536808012555
_journal_volume 64
_journal_year 2008
_chemical_formula_iupac 'C5 H12 O4'
_chemical_formula_moiety 'C5 H12 O4'
_chemical_formula_sum 'C5 H12 O4'
_chemical_formula_weight 136.15
_chemical_name_systematic
;
1-Deoxy-D-arabinitol
;
_space_group_IT_number 80
_symmetry_cell_setting tetragonal
_symmetry_space_group_name_Hall 'I 4bw'
_symmetry_space_group_name_H-M 'I 41'
_atom_sites_solution_hydrogens geom
_atom_sites_solution_primary direct
_cell_angle_alpha 90
_cell_angle_beta 90
_cell_angle_gamma 90
_cell_formula_units_Z 8
_cell_length_a 12.9873(5)
_cell_length_b 12.9873(5)
_cell_length_c 8.3679(3)
_cell_measurement_reflns_used 815
_cell_measurement_temperature 150
_cell_measurement_theta_max 27
_cell_measurement_theta_min 5
_cell_volume 1411.41(9)
_computing_cell_refinement 'DENZO/SCALEPACK (Otwinowski & Minor, 1997)'
_computing_data_collection 'COLLECT (Nonius, 2001)'
_computing_data_reduction 'DENZO/SCALEPACK (Otwinowski & Minor, 1997)'
_computing_molecular_graphics 'CAMERON (Watkin <i>et al.</i>,  1996)'
_computing_publication_material 'CRYSTALS (Betteridge <i>et al.</i>,  2003)'
_computing_structure_refinement 'CRYSTALS (Betteridge <i>et al.</i>,  2003)'
_computing_structure_solution 'SIR92 (Altomare <i>et al.</i>,  1994)'
_diffrn_ambient_temperature 150
_diffrn_measured_fraction_theta_full 0.990
_diffrn_measured_fraction_theta_max 0.990
_diffrn_measurement_device 'Nonius KappaCCD'
_diffrn_measurement_device_type 'Nonius KappaCCD area-detector'
_diffrn_measurement_method \w
_diffrn_radiation_monochromator graphite
_diffrn_radiation_type 'Mo K\a'
_diffrn_radiation_wavelength 0.71073
_diffrn_reflns_av_R_equivalents 0.020
_diffrn_reflns_limit_h_max 16
_diffrn_reflns_limit_h_min -16
_diffrn_reflns_limit_k_max 11
_diffrn_reflns_limit_k_min -11
_diffrn_reflns_limit_l_max 10
_diffrn_reflns_limit_l_min -10
_diffrn_reflns_number 3189
_diffrn_reflns_theta_full 27.468
_diffrn_reflns_theta_max 27.468
_diffrn_reflns_theta_min 5.303
_diffrn_standards_number 0
_exptl_absorpt_coefficient_mu 0.111
_exptl_absorpt_correction_T_max 0.97
_exptl_absorpt_correction_T_min 0.93
_exptl_absorpt_correction_type multi-scan
_exptl_absorpt_process_details '(DENZO/SCALEPACK; Otwinowski & Minor, 1997)'
_exptl_crystal_colour colourless
_exptl_crystal_density_diffrn 1.281
_exptl_crystal_density_method 'not measured'
_exptl_crystal_description block
_exptl_crystal_F_000 592
_exptl_crystal_size_max 0.25
_exptl_crystal_size_mid 0.25
_exptl_crystal_size_min 0.25
_refine_diff_density_max 0.34
_refine_diff_density_min -0.39
_refine_ls_extinction_method None
_refine_ls_goodness_of_fit_ref 0.9984
_refine_ls_hydrogen_treatment constr
_refine_ls_matrix_type full
_refine_ls_number_parameters 82
_refine_ls_number_reflns 855
_refine_ls_number_restraints 1
_refine_ls_R_factor_all 0.0486
_refine_ls_R_factor_gt 0.0432
_refine_ls_shift/su_max 0.001672
_refine_ls_structure_factor_coef Fsqd
_refine_ls_weighting_details
;
w=1/[\s^2^(F^2^) + ( 0.07P)^2^ + 1.26P], where P=(max(Fo^2^,0) + 2Fc^2^)/3
;
_refine_ls_weighting_scheme calc
_refine_ls_wR_factor_all 0.1234
_refine_ls_wR_factor_gt 0.1195
_refine_ls_wR_factor_ref 0.1234
_reflns_number_gt 750
_reflns_number_total 855
_reflns_threshold_expression I>2\s(I)
_cod_data_source_file lh2622.cif
_cod_data_source_block I
_cod_original_sg_symbol_H-M 'I 41 '
_cod_database_code 2218468
_cod_database_fobs_code 2218468

loop_
_symmetry_equiv_pos_as_xyz
x,y,z
x+1/2,y+1/2,z+1/2
-y,x+1/2,z+1/4
-y+1/2,x+1,z+3/4
-x+1/2,-y+1/2,z+1/2
-x+1,-y+1,z+1
y+1/2,-x,z+3/4
y+1,-x+1/2,z+5/4

loop_
_atom_site_type_symbol
_atom_site_label
_atom_site_fract_x
_atom_site_fract_y
_atom_site_fract_z
_atom_site_U_iso_or_equiv
_atom_site_adp_type
_atom_site_occupancy
O O1 0.64776(13) 0.51955(15) 0.6622(3) 0.0211 Uani 1.0000
C C2 0.75127(18) 0.5139(2) 0.6068(4) 0.0186 Uani 1.0000
C C3 0.7537(2) 0.4842(2) 0.4296(4) 0.0187 Uani 1.0000
O O4 0.85700(13) 0.48073(16) 0.3723(3) 0.0237 Uani 1.0000
C C5 0.6897(2) 0.5564(2) 0.3268(4) 0.0235 Uani 1.0000
O O6 0.73116(15) 0.65798(14) 0.3242(3) 0.0250 Uani 1.0000
C C7 0.8135(2) 0.4417(2) 0.7135(4) 0.0208 Uani 1.0000
O O8 0.76689(14) 0.34124(13) 0.7126(3) 0.0216 Uani 1.0000
C C9 0.8162(3) 0.4788(2) 0.8844(4) 0.0371 Uani 1.0000
H H21 0.7853 0.5822 0.6286 0.0184 Uiso 1.0000
H H31 0.7208 0.4168 0.4126 0.0196 Uiso 1.0000
H H51 0.6985 0.5315 0.2238 0.0277 Uiso 1.0000
H H52 0.6191 0.5542 0.3475 0.0271 Uiso 1.0000
H H71 0.8827 0.4379 0.6604 0.0259 Uiso 1.0000
H H91 0.8413 0.4265 0.9544 0.0541 Uiso 1.0000
H H92 0.8595 0.5396 0.8958 0.0548 Uiso 1.0000
H H93 0.7474 0.4971 0.9202 0.0552 Uiso 1.0000
H H1 0.6194 0.4722 0.5703 0.0308 Uiso 1.0000
H H8 0.7975 0.2944 0.6379 0.0334 Uiso 1.0000
H H6 0.7418 0.6761 0.4388 0.0359 Uiso 1.0000
H H4 0.9070 0.5369 0.3651 0.0365 Uiso 1.0000

loop_
_atom_site_aniso_label
_atom_site_aniso_U_11
_atom_site_aniso_U_22
_atom_site_aniso_U_33
_atom_site_aniso_U_12
_atom_site_aniso_U_13
_atom_site_aniso_U_23
O1 0.0197(10) 0.0197(9) 0.0240(12) 0.0010(7) 0.0042(9) -0.0023(9)
C2 0.0139(13) 0.0193(12) 0.0225(16) -0.0037(9) 0.0006(12) -0.0001(13)
C3 0.0176(14) 0.0167(12) 0.0218(17) -0.0006(9) -0.0011(12) 0.0010(13)
O4 0.0169(9) 0.0213(9) 0.0329(14) 0.0015(7) 0.0061(10) 0.0035(10)
C5 0.0223(14) 0.0269(15) 0.0214(16) 0.0014(11) 0.0013(13) 0.0032(15)
O6 0.0308(11) 0.0215(10) 0.0227(12) 0.0025(8) 0.0056(11) 0.0046(10)
C7 0.0201(13) 0.0204(13) 0.0218(16) -0.0035(10) -0.0045(13) -0.0004(13)
O8 0.0254(10) 0.0189(10) 0.0204(12) 0.0010(7) 0.0049(10) 0.0000(9)
C9 0.053(2) 0.0332(16) 0.0253(15) -0.0023(15) -0.0149(15) -0.0036(13)

loop_
_atom_type_symbol
_atom_type_scat_dispersion_real
_atom_type_scat_dispersion_imag
_atom_type_scat_source
C 0.0033 0.0016 'International Tables Vol C 4.2.6.8 and 6.1.1.4'
H 0.0000 0.0000 'International Tables Vol C 4.2.6.8 and 6.1.1.4'
O 0.0106 0.0060 'International Tables Vol C 4.2.6.8 and 6.1.1.4'

loop_
_geom_angle_atom_site_label_1
_geom_angle_atom_site_label_2
_geom_angle_atom_site_label_3
_geom_angle
_geom_angle_publ_flag
C2 O1 H1 93.6 no
O1 C2 C3 110.4(2) no
O1 C2 C7 109.9(3) no
C3 C2 C7 113.6(2) no
O1 C2 H21 108.0 no
C3 C2 H21 112.9 no
C7 C2 H21 101.7 no
C2 C3 O4 110.7(2) no
C2 C3 C5 112.4(2) no
O4 C3 C5 110.1(2) no
C2 C3 H31 110.8 no
O4 C3 H31 109.4 no
C5 C3 H31 103.2 no
C3 O4 H4 128.4 no
C3 C5 O6 111.9(2) no
C3 C5 H51 104.0 no
O6 C5 H51 105.2 no
C3 C5 H52 114.4 no
O6 C5 H52 113.8 no
H51 C5 H52 106.4 no
C5 O6 H6 104.9 no
C2 C7 O8 109.4(2) no
C2 C7 C9 111.7(2) no
O8 C7 C9 107.7(3) no
C2 C7 H71 104.2 no
O8 C7 H71 109.3 no
C9 C7 H71 114.4 no
C7 O8 H8 113.9 no
C7 C9 H91 111.2 no
C7 C9 H92 111.4 no
H91 C9 H92 108.7 no
C7 C9 H93 110.4 no
H91 C9 H93 107.4 no
H92 C9 H93 107.6 no

loop_
_geom_bond_atom_site_label_1
_geom_bond_atom_site_label_2
_geom_bond_distance
_geom_bond_publ_flag
O1 C2 1.424(3) no
O1 H1 1.051 no
C2 C3 1.532(3) no
C2 C7 1.527(4) no
C2 H21 1.008 no
C3 O4 1.425(3) no
C3 C5 1.520(4) no
C3 H31 0.985 no
O4 H4 0.978 no
C5 O6 1.425(3) no
C5 H51 0.927 no
C5 H52 0.934 no
O6 H6 0.997 no
C7 O8 1.438(3) no
C7 C9 1.510(5) no
C7 H71 1.004 no
O8 H8 0.959 no
C9 H91 0.954 no
C9 H92 0.974 no
C9 H93 0.972 no

loop_
_geom_hbond_atom_site_label_D
_geom_hbond_atom_site_label_H
_geom_hbond_atom_site_label_A
_geom_hbond_site_symmetry_A
_geom_hbond_distance_DH
_geom_hbond_distance_HA
_geom_hbond_distance_DA
_geom_hbond_angle_DHA
_geom_hbond_publ_flag
O8 H8 O8 7_564 0.96 1.76 2.698(4) 164 yes
O6 H6 O6 8_464 1.00 1.98 2.712(4) 128 yes
O4 H4 O1 4_644 0.98 1.77 2.718(4) 162 yes
O1 H1 O4 3_645 1.05 2.03 2.712(3) 120 yes

loop_
_cod_related_entry_id
_cod_related_entry_database
_cod_related_entry_code
1 ChemSpider 24740003
